data_4516638
loop_
_publ_author_name
'Guo, Ling-Yu'
'Su, Hai-Feng'
'Kurmoo, Mohamedally'
'Wang, Xing-Po'
'Zhao, Quan-Qin'
'Lin, Shui-Chao'
'Tung, Chen-Ho'
'Sun, Di'
'Zheng, Lan-Sun'

_publ_section_title
;
 Multifunctional Triple-Decker Inverse 12-Metallacrown-4 Sandwiching
 Halides.
;
_journal_issue 23
_journal_name_full 'ACS applied materials &amp; interfaces'
_journal_page_first 19980
_journal_page_last 19987
_journal_paper_doi 10.1021/acsami.7b05191
_journal_volume 9
_journal_year 2017
_chemical_formula_sum 'C45 H64 Cu6 F N33 O27'
_chemical_formula_weight 1899.53
_space_group_crystal_system triclinic
_space_group_IT_number 2
_space_group_name_Hall '-P 1'
_space_group_name_H-M_alt 'P -1'
_atom_sites_solution_hydrogens mixed
_audit_creation_method SHELXL-2014/7
_cell_angle_alpha 90.4389(9)
_cell_angle_beta 90.3035(9)
_cell_angle_gamma 93.3656(9)
_cell_formula_units_Z 2
_cell_length_a 12.9723(14)
_cell_length_b 15.0889(16)
_cell_length_c 17.921(2)
_cell_measurement_reflns_used 8788
_cell_measurement_temperature 100(2)
_cell_measurement_theta_max 26.817
_cell_measurement_theta_min 2.273
_cell_volume 3501.6(7)
_computing_structure_refinement 'SHELXL-2014/7 (Sheldrick, 2014)'
_diffrn_ambient_temperature 100(2)
_diffrn_measured_fraction_theta_full 0.999
_diffrn_measured_fraction_theta_max 0.999
_diffrn_measurement_device_type 'CCD area detector'
_diffrn_measurement_method 'phi and omega scans'
_diffrn_radiation_type MoK\a
_diffrn_radiation_wavelength 0.71073
_diffrn_reflns_av_R_equivalents 0.0437
_diffrn_reflns_av_unetI/netI 0.0477
_diffrn_reflns_Laue_measured_fraction_full 0.999
_diffrn_reflns_Laue_measured_fraction_max 0.999
_diffrn_reflns_limit_h_max 15
_diffrn_reflns_limit_h_min -15
_diffrn_reflns_limit_k_max 17
_diffrn_reflns_limit_k_min -17
_diffrn_reflns_limit_l_max 21
_diffrn_reflns_limit_l_min -21
_diffrn_reflns_number 41508
_diffrn_reflns_point_group_measured_fraction_full 0.999
_diffrn_reflns_point_group_measured_fraction_max 0.999
_diffrn_reflns_theta_full 24.999
_diffrn_reflns_theta_max 24.999
_diffrn_reflns_theta_min 1.757
_exptl_absorpt_coefficient_mu 1.897
_exptl_absorpt_correction_T_max 0.7456
_exptl_absorpt_correction_T_min 0.6887
_exptl_absorpt_correction_type multi-scan
_exptl_absorpt_process_details sadabs
_exptl_crystal_colour blue
_exptl_crystal_density_diffrn 1.802
_exptl_crystal_density_method 'not measured'
_exptl_crystal_description plate
_exptl_crystal_F_000 1928
_exptl_crystal_size_max 0.200
_exptl_crystal_size_mid 0.150
_exptl_crystal_size_min 0.100
_exptl_transmission_factor_max 0.9237
_exptl_transmission_factor_min 0.9237
_refine_diff_density_max 1.160
_refine_diff_density_min -0.517
_refine_diff_density_rms 0.083
_refine_ls_extinction_method none
_refine_ls_goodness_of_fit_ref 0.985
_refine_ls_hydrogen_treatment constr
_refine_ls_matrix_type full
_refine_ls_number_parameters 1053
_refine_ls_number_reflns 12357
_refine_ls_number_restraints 0
_refine_ls_restrained_S_all 0.985
_refine_ls_R_factor_all 0.0508
_refine_ls_R_factor_gt 0.0328
_refine_ls_shift/su_max 0.001
_refine_ls_shift/su_mean 0.000
_refine_ls_structure_factor_coef Fsqd
_refine_ls_weighting_details 'w=1/[\s^2^(Fo^2^)+(0.0409P)^2^+1.7561P] where P=(Fo^2^+2Fc^2^)/3'
_refine_ls_weighting_scheme calc
_refine_ls_wR_factor_gt 0.0739
_refine_ls_wR_factor_ref 0.0824
_reflns_Friedel_coverage 0.000
_reflns_number_gt 9699
_reflns_number_total 12357
_reflns_threshold_expression 'I > 2\s(I)'
_cod_data_source_file am7b05191_si_002.cif
_cod_data_source_block p7
_cod_database_code 4516638
_shelx_shelxl_version_number 2014/7
_shelx_space_group_comment
;
The symmetry employed for this shelxl refinement is uniquely defined
by the following loop, which should always be used as a source of
symmetry information in preference to the above space-group names.
They are only intended as comments.
;
_shelx_estimated_absorpt_t_min 0.703
_shelx_estimated_absorpt_t_max 0.833

loop_
_space_group_symop_operation_xyz
'x, y, z'
'-x, -y, -z'

loop_
_atom_site_label
_atom_site_type_symbol
_atom_site_fract_x
_atom_site_fract_y
_atom_site_fract_z
_atom_site_U_iso_or_equiv
_atom_site_adp_type
_atom_site_occupancy
_atom_site_site_symmetry_order
_atom_site_calc_flag
_atom_site_refinement_flags_posn
_atom_site_refinement_flags_adp
_atom_site_refinement_flags_occupancy
_atom_site_disorder_assembly
_atom_site_disorder_group
Cu1 Cu 0.59191(3) 0.25421(2) 0.20399(2) 0.00960(9) Uani 1 1 d . . . . .
Cu2 Cu 0.71723(3) 0.10420(2) 0.28583(2) 0.01072(9) Uani 1 1 d . . . . .
Cu3 Cu 0.76662(3) 0.16255(2) 0.11124(2) 0.00982(9) Uani 1 1 d . . . . .
Cu4 Cu 0.91319(3) 0.35752(3) 0.16992(2) 0.01253(10) Uani 1 1 d . . . . .
Cu5 Cu 0.72997(3) 0.43419(2) 0.27227(2) 0.01075(9) Uani 1 1 d . . . . .
Cu6 Cu 0.87870(3) 0.28541(2) 0.33712(2) 0.01138(10) Uani 1 1 d . . . . .
F1 F 0.75674(14) 0.27252(13) 0.22876(12) 0.0286(5) Uani 1 1 d . . . . .
O1 O 0.65829(19) -0.04404(15) 0.30773(16) 0.0302(6) Uani 1 1 d . . . . .
O2 O 1.09072(17) -0.08961(15) 0.25690(14) 0.0220(6) Uani 1 1 d . . . . .
O3 O 1.13599(18) -0.03061(17) 0.15094(14) 0.0278(6) Uani 1 1 d . . . . .
O4 O 1.25874(18) 0.10425(16) 0.28278(14) 0.0255(6) Uani 1 1 d . . . . .
O5 O 1.30909(16) 0.19063(15) 0.19182(13) 0.0212(6) Uani 1 1 d . . . . .
O6 O 1.12600(18) 0.30613(16) -0.11280(14) 0.0288(6) Uani 1 1 d . . . . .
O7 O 1.06047(18) 0.17279(16) -0.13301(13) 0.0260(6) Uani 1 1 d . . . . .
O8 O 0.75880(17) 0.58954(16) -0.06031(13) 0.0235(6) Uani 1 1 d . . . . .
O9 O 0.65284(18) 0.65201(15) 0.01393(13) 0.0225(6) Uani 1 1 d . . . . .
O10 O 0.54273(18) 0.45705(15) -0.07152(13) 0.0230(6) Uani 1 1 d . . . . .
O11 O 0.6261(2) 0.36582(16) -0.13965(13) 0.0300(6) Uani 1 1 d . . . . .
O12 O 0.75205(17) 0.04798(14) 0.02509(13) 0.0191(5) Uani 1 1 d . . . . .
O13 O 0.8631(2) -0.03645(17) 0.57146(14) 0.0337(7) Uani 1 1 d . . . . .
O14 O 0.98917(19) 0.06378(17) 0.58367(13) 0.0280(6) Uani 1 1 d . . . . .
O15 O 0.38276(19) 0.10441(17) 0.50495(14) 0.0288(6) Uani 1 1 d . . . . .
O16 O 0.30393(19) 0.20954(17) 0.44882(14) 0.0319(7) Uani 1 1 d . . . . .
O17 O 0.57759(19) 0.26356(17) 0.57957(14) 0.0298(6) Uani 1 1 d . . . . .
O18 O 0.50156(18) 0.38299(17) 0.54948(14) 0.0277(6) Uani 1 1 d . . . . .
O21 O 0.24088(17) 0.48286(17) 0.23606(15) 0.0290(6) Uani 1 1 d . . . . .
O22 O 0.32986(18) 0.58768(16) 0.29683(13) 0.0232(6) Uani 1 1 d . . . . .
O24 O 0.73643(16) 0.57762(14) 0.31839(12) 0.0161(5) Uani 1 1 d . . . . .
O25 O 0.65490(15) 0.13356(13) 0.18577(11) 0.0103(5) Uani 1 1 d . . . . .
H25 H 0.6030 0.0867 0.1675 0.012 Uiso 1 1 calc R U . . .
O26 O 0.87618(15) 0.39714(13) 0.27433(11) 0.0111(5) Uani 1 1 d . . . . .
H26 H 0.9254 0.4455 0.2937 0.013 Uiso 1 1 calc R U . . .
N1 N 0.6248(2) -0.17296(19) 0.24307(18) 0.0247(7) Uani 1 1 d . . . . .
N2 N 0.9104(2) 0.0319(2) 0.55161(16) 0.0224(7) Uani 1 1 d . . . . .
N3 N 0.79499(19) 0.10686(17) 0.38339(14) 0.0114(6) Uani 1 1 d . . . . .
N4 N 0.87230(19) 0.17242(16) 0.39535(14) 0.0109(6) Uani 1 1 d . . . . .
N5 N 0.3754(2) 0.15984(19) 0.45488(16) 0.0206(7) Uani 1 1 d . . . . .
N6 N 0.59221(19) 0.14194(17) 0.33353(14) 0.0118(6) Uani 1 1 d . . . . .
N7 N 0.54286(19) 0.20983(17) 0.30128(14) 0.0119(6) Uani 1 1 d . . . . .
N8 N 0.5681(2) 0.32878(19) 0.53989(15) 0.0188(6) Uani 1 1 d . . . . .
N9 N 0.76113(19) 0.32157(16) 0.39766(14) 0.0111(6) Uani 1 1 d . . . . .
N10 N 0.70726(19) 0.39172(17) 0.37449(14) 0.0120(6) Uani 1 1 d . . . . .
N11 N 0.3226(2) 0.5169(2) 0.26175(16) 0.0198(7) Uani 1 1 d . . . . .
N12 N 0.52209(19) 0.36799(16) 0.22270(14) 0.0105(6) Uani 1 1 d . . . . .
N13 N 0.57648(19) 0.43687(16) 0.25866(14) 0.0104(6) Uani 1 1 d . . . . .
N14 N 0.74770(19) 0.47545(16) 0.16922(15) 0.0120(6) Uani 1 1 d . . . . .
N15 N 0.82149(19) 0.44049(17) 0.12481(14) 0.0113(6) Uani 1 1 d . . . . .
N16 N 0.7155(2) 0.59556(18) 0.00065(15) 0.0150(6) Uani 1 1 d . . . . .
N17 N 0.5916(2) 0.39006(18) -0.07922(15) 0.0172(6) Uani 1 1 d . . . . .
N18 N 0.60624(18) 0.28445(16) 0.09859(14) 0.0104(6) Uani 1 1 d . . . . .
N19 N 0.67321(19) 0.23725(17) 0.05748(14) 0.0113(6) Uani 1 1 d . . . . .
N20 N 0.93443(19) 0.29746(17) 0.07029(15) 0.0127(6) Uani 1 1 d . . . . .
N21 N 0.88551(19) 0.21709(16) 0.05205(14) 0.0100(6) Uani 1 1 d . . . . .
N22 N 1.0665(2) 0.24236(19) -0.09729(15) 0.0176(6) Uani 1 1 d . . . . .
N23 N 0.6804(2) -0.08700(17) -0.00887(15) 0.0147(6) Uani 1 1 d . . . . .
N24 N 0.86290(19) 0.09195(17) 0.16590(14) 0.0125(6) Uani 1 1 d . . . . .
N25 N 0.84158(19) 0.06609(17) 0.23758(14) 0.0110(6) Uani 1 1 d . . . . .
N26 N 1.0767(2) -0.03994(18) 0.20428(16) 0.0168(6) Uani 1 1 d . . . . .
N27 N 1.2446(2) 0.16422(18) 0.23873(16) 0.0157(6) Uani 1 1 d . . . . .
N28 N 0.99776(19) 0.24633(16) 0.27950(14) 0.0104(6) Uani 1 1 d . . . . .
N29 N 1.02180(19) 0.29005(17) 0.21430(14) 0.0119(6) Uani 1 1 d . . . . .
N33 N 0.8187(2) 0.71323(17) 0.33461(15) 0.0153(6) Uani 1 1 d . . . . .
C1 C 0.6698(6) -0.0922(6) 0.2400(5) 0.019(2) Uani 0.4 1 d . . P A 2
H1 H 0.7056 -0.0690 0.1977 0.023 Uiso 0.4 1 calc R U P A 2
C1A C 0.6794(5) -0.1441(4) 0.1829(3) 0.0275(15) Uani 0.6 1 d . . P A 1
H1AA H 0.6331 -0.1416 0.1397 0.041 Uiso 0.6 1 calc R U P A 1
H1AB H 0.7335 -0.1850 0.1722 0.041 Uiso 0.6 1 calc R U P A 1
H1AC H 0.7111 -0.0847 0.1933 0.041 Uiso 0.6 1 calc R U P A 1
C2 C 0.6446(7) -0.2237(6) 0.1638(5) 0.030(2) Uani 0.4 1 d . . P A 2
H2A H 0.6904 -0.1859 0.1326 0.044 Uiso 0.4 1 calc R U P A 2
H2B H 0.5785 -0.2360 0.1379 0.044 Uiso 0.4 1 calc R U P A 2
H2C H 0.6767 -0.2797 0.1735 0.044 Uiso 0.4 1 calc R U P A 2
C2A C 0.5687(5) -0.2603(4) 0.2477(4) 0.0252(15) Uani 0.6 1 d . . P A 1
H2AA H 0.6179 -0.3071 0.2442 0.038 Uiso 0.6 1 calc R U P A 1
H2AB H 0.5187 -0.2671 0.2066 0.038 Uiso 0.6 1 calc R U P A 1
H2AC H 0.5323 -0.2650 0.2954 0.038 Uiso 0.6 1 calc R U P A 1
C3 C 0.5703(7) -0.2177(6) 0.2908(6) 0.024(2) Uani 0.4 1 d . . P A 2
H3A H 0.6072 -0.2693 0.3065 0.036 Uiso 0.4 1 calc R U P A 2
H3B H 0.5041 -0.2379 0.2680 0.036 Uiso 0.4 1 calc R U P A 2
H3C H 0.5578 -0.1801 0.3343 0.036 Uiso 0.4 1 calc R U P A 2
C3A C 0.6163(4) -0.1194(3) 0.3090(3) 0.0113(11) Uani 0.6 1 d . . P A 1
H3AA H 0.5800 -0.1410 0.3517 0.014 Uiso 0.6 1 calc R U P A 1
C4 C 0.5404(2) 0.1153(2) 0.39414(17) 0.0135(7) Uani 1 1 d . . . . .
H4 H 0.5584 0.0695 0.4269 0.016 Uiso 1 1 calc R U . . .
C5 C 0.4559(2) 0.1664(2) 0.40070(17) 0.0137(7) Uani 1 1 d . . . . .
C6 C 0.4603(2) 0.2252(2) 0.34153(18) 0.0154(7) Uani 1 1 d . . . . .
H6 H 0.4124 0.2689 0.3316 0.018 Uiso 1 1 calc R U . . .
C7 C 0.7973(2) 0.0491(2) 0.43859(18) 0.0160(7) Uani 1 1 d . . . . .
H7 H 0.7528 -0.0027 0.4438 0.019 Uiso 1 1 calc R U . . .
C8 C 0.8759(2) 0.0774(2) 0.48758(18) 0.0147(7) Uani 1 1 d . . . . .
C9 C 0.9216(2) 0.1543(2) 0.45842(18) 0.0144(7) Uani 1 1 d . . . . .
H9 H 0.9784 0.1885 0.4796 0.017 Uiso 1 1 calc R U . . .
C10 C 0.7185(2) 0.2901(2) 0.46027(18) 0.0141(7) Uani 1 1 d . . . . .
H10 H 0.7401 0.2408 0.4876 0.017 Uiso 1 1 calc R U . . .
C11 C 0.6370(2) 0.3416(2) 0.47882(17) 0.0134(7) Uani 1 1 d . . . . .
C12 C 0.6328(2) 0.4048(2) 0.42339(17) 0.0139(7) Uani 1 1 d . . . . .
H12 H 0.5847 0.4498 0.4207 0.017 Uiso 1 1 calc R U . . .
C13 C 0.4236(2) 0.3886(2) 0.21780(18) 0.0141(7) Uani 1 1 d . . . . .
H13 H 0.3692 0.3533 0.1948 0.017 Uiso 1 1 calc R U . . .
C14 C 0.4142(2) 0.4702(2) 0.25192(17) 0.0130(7) Uani 1 1 d . . . . .
C15 C 0.5121(2) 0.4984(2) 0.27672(18) 0.0140(7) Uani 1 1 d . . . . .
H15 H 0.5299 0.5526 0.3023 0.017 Uiso 1 1 calc R U . . .
C16 C 0.5680(2) 0.3457(2) 0.05506(17) 0.0126(7) Uani 1 1 d . . . . .
H16 H 0.5202 0.3878 0.0697 0.015 Uiso 1 1 calc R U . . .
C17 C 0.6101(2) 0.3374(2) -0.01559(17) 0.0117(7) Uani 1 1 d . . . . .
C18 C 0.6758(2) 0.2690(2) -0.01181(18) 0.0134(7) Uani 1 1 d . . . . .
H18 H 0.7159 0.2480 -0.0517 0.016 Uiso 1 1 calc R U . . .
C19 C 0.6985(2) 0.5337(2) 0.12941(18) 0.0132(7) Uani 1 1 d . . . . .
H19 H 0.6437 0.5676 0.1466 0.016 Uiso 1 1 calc R U . . .
C20 C 0.7406(2) 0.5367(2) 0.05856(18) 0.0129(7) Uani 1 1 d . . . . .
C21 C 0.8177(2) 0.4771(2) 0.05839(18) 0.0141(7) Uani 1 1 d . . . . .
H21 H 0.8607 0.4646 0.0173 0.017 Uiso 1 1 calc R U . . .
C22 C 1.0045(2) 0.3178(2) 0.01823(18) 0.0149(7) Uani 1 1 d . . . . .
H22 H 1.0487 0.3702 0.0170 0.018 Uiso 1 1 calc R U . . .
C23 C 1.0019(2) 0.2498(2) -0.03360(18) 0.0129(7) Uani 1 1 d . . . . .
C24 C 0.9255(2) 0.1875(2) -0.01062(18) 0.0134(7) Uani 1 1 d . . . . .
H24 H 0.9056 0.1332 -0.0355 0.016 Uiso 1 1 calc R U . . .
C25 C 0.6760(3) -0.0040(2) 0.01415(19) 0.0176(8) Uani 1 1 d . . . . .
H25A H 0.6097 0.0174 0.0230 0.021 Uiso 1 1 calc R U . . .
C26 C 0.5862(3) -0.1416(2) -0.0252(2) 0.0232(8) Uani 1 1 d . . . . .
H26A H 0.5260 -0.1098 -0.0099 0.035 Uiso 1 1 calc R U . . .
H26B H 0.5875 -0.1975 0.0022 0.035 Uiso 1 1 calc R U . . .
H26C H 0.5820 -0.1543 -0.0789 0.035 Uiso 1 1 calc R U . . .
C27 C 0.7790(3) -0.1245(2) -0.0219(2) 0.0262(9) Uani 1 1 d . . . . .
H27A H 0.7994 -0.1149 -0.0739 0.039 Uiso 1 1 calc R U . . .
H27B H 0.7732 -0.1883 -0.0118 0.039 Uiso 1 1 calc R U . . .
H27C H 0.8313 -0.0956 0.0113 0.039 Uiso 1 1 calc R U . . .
C28 C 1.0736(2) 0.1946(2) 0.29613(18) 0.0114(7) Uani 1 1 d . . . . .
H28 H 1.0758 0.1559 0.3377 0.014 Uiso 1 1 calc R U . . .
C29 C 1.1495(2) 0.2068(2) 0.24211(18) 0.0129(7) Uani 1 1 d . . . . .
C30 C 1.1140(2) 0.2672(2) 0.19189(18) 0.0144(7) Uani 1 1 d . . . . .
H30 H 1.1494 0.2887 0.1488 0.017 Uiso 1 1 calc R U . . .
C31 C 0.9502(2) 0.0582(2) 0.14550(19) 0.0153(7) Uani 1 1 d . . . . .
H31 H 0.9828 0.0662 0.0985 0.018 Uiso 1 1 calc R U . . .
C32 C 0.9863(2) 0.0093(2) 0.20398(18) 0.0134(7) Uani 1 1 d . . . . .
C33 C 0.9157(2) 0.0159(2) 0.26098(18) 0.0120(7) Uani 1 1 d . . . . .
H33 H 0.9196 -0.0108 0.3086 0.014 Uiso 1 1 calc R U . . .
C34 C 0.7977(2) 0.6380(2) 0.29744(18) 0.0149(7) Uani 1 1 d . . . . .
H34 H 0.8321 0.6299 0.2514 0.018 Uiso 1 1 calc R U . . .
C35 C 0.8914(3) 0.7821(2) 0.3067(2) 0.0245(9) Uani 1 1 d . . . . .
H35A H 0.9486 0.7920 0.3423 0.037 Uiso 1 1 calc R U . . .
H35B H 0.8562 0.8373 0.3005 0.037 Uiso 1 1 calc R U . . .
H35C H 0.9184 0.7634 0.2585 0.037 Uiso 1 1 calc R U . . .
C36 C 0.7703(3) 0.7311(2) 0.40585(19) 0.0241(8) Uani 1 1 d . . . . .
H36A H 0.7110 0.6888 0.4130 0.036 Uiso 1 1 calc R U . . .
H36B H 0.7470 0.7917 0.4061 0.036 Uiso 1 1 calc R U . . .
H36C H 0.8204 0.7248 0.4463 0.036 Uiso 1 1 calc R U . . .
O20 O 0.01120(19) 0.54345(17) 0.27627(17) 0.0371(7) Uani 1 1 d . . . . .
N31 N 0.1109(2) 0.66703(19) 0.29996(19) 0.0279(8) Uani 1 1 d . . . . .
C40 C 0.1636(3) 0.7224(3) 0.3574(2) 0.0398(11) Uani 1 1 d . . . . .
H40A H 0.2384 0.7213 0.3508 0.060 Uiso 1 1 calc R U . . .
H40B H 0.1449 0.6994 0.4068 0.060 Uiso 1 1 calc R U . . .
H40C H 0.1427 0.7835 0.3532 0.060 Uiso 1 1 calc R U . . .
C41 C 0.1317(3) 0.6912(2) 0.2217(2) 0.0264(9) Uani 1 1 d . . . . .
H41A H 0.1255 0.7551 0.2155 0.040 Uiso 1 1 calc R U . . .
H41B H 0.0817 0.6586 0.1890 0.040 Uiso 1 1 calc R U . . .
H41C H 0.2018 0.6759 0.2085 0.040 Uiso 1 1 calc R U . . .
C42 C 0.0564(3) 0.5947(3) 0.3182(2) 0.0318(10) Uani 1 1 d . . . . .
H42 H 0.0522 0.5815 0.3698 0.038 Uiso 1 1 calc R U . . .
O19 O 0.00590(17) 0.35885(16) 0.42518(13) 0.0241(6) Uani 1 1 d . . . . .
N30 N 0.1660(2) 0.42342(18) 0.45009(15) 0.0172(6) Uani 1 1 d . . . . .
C37 C 0.2746(3) 0.4335(2) 0.4293(2) 0.0259(9) Uani 1 1 d . . . . .
H37A H 0.2857 0.3992 0.3837 0.039 Uiso 1 1 calc R U . . .
H37B H 0.3173 0.4118 0.4697 0.039 Uiso 1 1 calc R U . . .
H37C H 0.2937 0.4963 0.4204 0.039 Uiso 1 1 calc R U . . .
C38 C 0.1354(3) 0.4694(2) 0.51706(19) 0.0251(9) Uani 1 1 d . . . . .
H38A H 0.1367 0.5333 0.5077 0.038 Uiso 1 1 calc R U . . .
H38B H 0.1836 0.4579 0.5577 0.038 Uiso 1 1 calc R U . . .
H38C H 0.0655 0.4479 0.5311 0.038 Uiso 1 1 calc R U . . .
C39 C 0.0980(3) 0.3735(2) 0.40970(19) 0.0190(8) Uani 1 1 d . . . . .
H39 H 0.1224 0.3470 0.3654 0.023 Uiso 1 1 calc R U . . .
O23 O 0.50023(17) 1.00844(15) 0.15053(13) 0.0214(6) Uani 1 1 d . . . . .
N32 N 0.3908(2) 0.92934(18) 0.22734(17) 0.0195(7) Uani 1 1 d . . . . .
C43 C 0.3590(3) 0.8642(2) 0.1704(2) 0.0328(10) Uani 1 1 d . . . . .
H43A H 0.3605 0.8044 0.1912 0.049 Uiso 1 1 calc R U . . .
H43B H 0.4062 0.8697 0.1280 0.049 Uiso 1 1 calc R U . . .
H43C H 0.2887 0.8746 0.1537 0.049 Uiso 1 1 calc R U . . .
C44 C 0.3464(3) 0.9202(2) 0.3014(2) 0.0294(9) Uani 1 1 d . . . . .
H44A H 0.3632 0.8630 0.3224 0.044 Uiso 1 1 calc R U . . .
H44B H 0.2713 0.9230 0.2980 0.044 Uiso 1 1 calc R U . . .
H44C H 0.3749 0.9684 0.3337 0.044 Uiso 1 1 calc R U . . .
C45 C 0.4568(2) 0.9963(2) 0.2114(2) 0.0183(8) Uani 1 1 d . . . . .
H45 H 0.4723 1.0388 0.2498 0.022 Uiso 1 1 calc R U . . .
O1W O 0.0534(2) 0.47868(19) 0.13190(16) 0.0374(7) Uani 1 1 d G . . . .
H1WA H 0.1181 0.4670 0.1288 0.056 Uiso 1 1 d G U . . .
H1WB H 0.0451 0.5142 0.1696 0.056 Uiso 1 1 d G U . . .

loop_
_atom_site_aniso_label
_atom_site_aniso_U_11
_atom_site_aniso_U_22
_atom_site_aniso_U_33
_atom_site_aniso_U_23
_atom_site_aniso_U_13
_atom_site_aniso_U_12
Cu1 0.01123(19) 0.0087(2) 0.0091(2) 0.00091(16) 0.00126(15) 0.00258(15)
Cu2 0.01026(19) 0.0128(2) 0.0092(2) 0.00160(16) 0.00033(15) 0.00179(15)
Cu3 0.00946(19) 0.0105(2) 0.0098(2) 0.00298(16) 0.00135(15) 0.00246(15)
Cu4 0.0136(2) 0.0134(2) 0.0112(2) -0.00163(17) -0.00177(16) 0.00612(16)
Cu5 0.00863(19) 0.0128(2) 0.0111(2) 0.00206(16) 0.00108(15) 0.00217(15)
Cu6 0.0123(2) 0.0094(2) 0.0127(2) 0.00185(16) 0.00295(16) 0.00292(15)
F1 0.0201(11) 0.0184(11) 0.0466(14) -0.0067(10) -0.0147(10) -0.0018(9)
O1 0.0254(14) 0.0134(13) 0.0515(19) 0.0023(13) -0.0062(13) -0.0005(11)
O2 0.0230(13) 0.0171(13) 0.0267(15) 0.0044(11) -0.0061(11) 0.0073(10)
O3 0.0181(13) 0.0366(16) 0.0299(15) 0.0009(12) 0.0065(12) 0.0119(11)
O4 0.0242(13) 0.0222(14) 0.0316(15) 0.0092(12) 0.0010(11) 0.0134(11)
O5 0.0130(12) 0.0261(14) 0.0250(14) 0.0018(11) 0.0058(11) 0.0051(10)
O6 0.0284(14) 0.0290(15) 0.0268(15) -0.0065(12) 0.0140(12) -0.0167(12)
O7 0.0303(14) 0.0232(14) 0.0236(14) -0.0110(12) 0.0120(11) -0.0050(11)
O8 0.0226(13) 0.0328(15) 0.0155(13) 0.0094(11) 0.0058(11) 0.0034(11)
O9 0.0240(13) 0.0178(13) 0.0265(15) 0.0064(11) -0.0025(11) 0.0076(11)
O10 0.0302(14) 0.0182(13) 0.0220(14) 0.0082(11) 0.0044(11) 0.0125(11)
O11 0.0519(17) 0.0285(15) 0.0114(13) 0.0046(11) 0.0069(12) 0.0176(13)
O12 0.0215(13) 0.0134(12) 0.0220(14) -0.0043(10) 0.0016(10) -0.0021(10)
O13 0.0388(16) 0.0326(16) 0.0296(16) 0.0233(13) -0.0027(13) -0.0022(13)
O14 0.0350(15) 0.0327(15) 0.0169(14) -0.0002(12) -0.0123(12) 0.0088(12)
O15 0.0331(15) 0.0337(16) 0.0193(14) 0.0091(12) 0.0109(12) -0.0024(12)
O16 0.0289(15) 0.0366(16) 0.0316(16) 0.0011(13) 0.0174(12) 0.0103(13)
O17 0.0384(16) 0.0295(15) 0.0224(15) 0.0122(12) 0.0120(12) 0.0066(12)
O18 0.0230(13) 0.0372(16) 0.0245(15) 0.0048(12) 0.0109(11) 0.0131(12)
O21 0.0110(12) 0.0367(16) 0.0398(17) -0.0012(13) -0.0034(12) 0.0056(11)
O22 0.0267(14) 0.0205(14) 0.0237(14) -0.0029(12) 0.0041(11) 0.0118(11)
O24 0.0169(12) 0.0124(12) 0.0185(13) -0.0009(10) 0.0025(10) -0.0031(10)
O25 0.0105(11) 0.0103(11) 0.0102(11) 0.0009(9) 0.0006(9) 0.0006(9)
O26 0.0098(11) 0.0096(11) 0.0139(12) -0.0005(9) -0.0005(9) 0.0001(9)
N1 0.0179(15) 0.0148(16) 0.041(2) 0.0037(15) -0.0063(14) 0.0007(13)
N2 0.0286(17) 0.0258(18) 0.0135(16) 0.0025(14) 0.0012(14) 0.0081(14)
N3 0.0126(13) 0.0110(14) 0.0105(14) 0.0019(11) 0.0007(11) -0.0011(11)
N4 0.0123(13) 0.0100(14) 0.0104(14) -0.0001(11) 0.0007(11) 0.0019(11)
N5 0.0234(16) 0.0191(16) 0.0190(17) -0.0025(14) 0.0094(13) -0.0025(13)
N6 0.0134(14) 0.0113(14) 0.0109(14) 0.0023(11) -0.0003(11) 0.0010(11)
N7 0.0123(14) 0.0120(14) 0.0118(14) 0.0007(12) 0.0012(11) 0.0034(11)
N8 0.0189(15) 0.0231(17) 0.0144(16) 0.0016(13) 0.0036(12) 0.0009(13)
N9 0.0128(13) 0.0090(14) 0.0118(14) 0.0020(11) 0.0008(11) 0.0020(11)
N10 0.0113(13) 0.0111(14) 0.0139(15) 0.0011(12) 0.0000(11) 0.0024(11)
N11 0.0186(16) 0.0256(17) 0.0164(16) 0.0054(14) 0.0042(13) 0.0102(13)
N12 0.0122(13) 0.0109(14) 0.0084(14) 0.0012(11) 0.0000(11) 0.0010(11)
N13 0.0123(13) 0.0100(14) 0.0092(14) 0.0013(11) 0.0001(11) 0.0023(11)
N14 0.0102(13) 0.0105(14) 0.0156(15) -0.0006(12) -0.0002(11) 0.0031(11)
N15 0.0112(13) 0.0120(14) 0.0111(15) -0.0006(11) 0.0006(11) 0.0029(11)
N16 0.0128(14) 0.0146(15) 0.0172(16) 0.0037(12) -0.0045(12) -0.0018(12)
N17 0.0186(15) 0.0166(16) 0.0166(16) 0.0051(13) -0.0010(12) 0.0029(12)
N18 0.0108(13) 0.0076(13) 0.0128(15) -0.0006(11) -0.0007(11) 0.0021(11)
N19 0.0130(13) 0.0120(14) 0.0092(14) 0.0004(11) 0.0027(11) 0.0023(11)
N20 0.0122(13) 0.0117(14) 0.0142(15) 0.0003(12) -0.0018(11) 0.0015(11)
N21 0.0122(13) 0.0076(13) 0.0104(14) 0.0021(11) 0.0004(11) 0.0022(11)
N22 0.0178(15) 0.0219(17) 0.0127(15) -0.0018(13) 0.0031(12) -0.0025(13)
N23 0.0140(14) 0.0113(14) 0.0187(16) 0.0014(12) -0.0009(12) 0.0001(11)
N24 0.0130(14) 0.0143(14) 0.0103(14) 0.0017(12) 0.0014(11) 0.0026(11)
N25 0.0109(13) 0.0115(14) 0.0108(14) 0.0015(11) -0.0013(11) 0.0010(11)
N26 0.0149(15) 0.0123(15) 0.0232(17) -0.0059(13) -0.0013(13) 0.0013(12)
N27 0.0123(14) 0.0158(15) 0.0194(16) -0.0015(13) -0.0012(12) 0.0034(12)
N28 0.0114(13) 0.0093(14) 0.0104(14) 0.0009(11) 0.0008(11) -0.0001(11)
N29 0.0122(14) 0.0160(15) 0.0078(14) 0.0030(11) -0.0003(11) 0.0020(11)
N33 0.0208(15) 0.0103(14) 0.0147(15) -0.0006(12) 0.0018(12) -0.0011(12)
C1 0.017(4) 0.018(5) 0.023(5) 0.005(4) 0.002(4) 0.001(4)
C1A 0.028(3) 0.033(4) 0.022(4) -0.005(3) 0.004(3) 0.000(3)
C2 0.033(6) 0.025(5) 0.031(6) -0.014(5) 0.000(4) 0.005(4)
C2A 0.025(3) 0.014(3) 0.036(4) -0.005(3) -0.006(3) -0.001(3)
C3 0.019(5) 0.018(5) 0.036(6) 0.007(5) -0.001(4) 0.002(4)
C3A 0.009(3) 0.012(3) 0.013(3) 0.002(2) 0.000(2) 0.000(2)
C4 0.0158(17) 0.0133(17) 0.0110(17) 0.0036(14) -0.0004(14) -0.0034(14)
C5 0.0170(17) 0.0136(17) 0.0105(17) 0.0003(14) 0.0055(14) -0.0003(14)
C6 0.0140(17) 0.0164(18) 0.0160(18) 0.0003(15) 0.0030(14) 0.0033(14)
C7 0.0202(18) 0.0133(18) 0.0146(18) 0.0038(14) 0.0033(14) 0.0009(14)
C8 0.0195(17) 0.0155(18) 0.0102(17) 0.0030(14) -0.0017(14) 0.0087(14)
C9 0.0152(17) 0.0156(18) 0.0126(18) -0.0030(14) -0.0006(14) 0.0027(14)
C10 0.0182(17) 0.0126(17) 0.0117(17) 0.0030(14) 0.0018(14) 0.0020(14)
C11 0.0148(17) 0.0166(18) 0.0084(17) -0.0004(14) 0.0012(13) -0.0019(14)
C12 0.0128(16) 0.0159(18) 0.0130(18) -0.0036(14) 0.0008(14) 0.0019(13)
C13 0.0115(16) 0.0151(18) 0.0154(18) 0.0001(14) -0.0016(13) -0.0007(13)
C14 0.0143(16) 0.0141(17) 0.0112(17) 0.0020(14) 0.0026(13) 0.0050(13)
C15 0.0160(17) 0.0114(17) 0.0150(18) 0.0027(14) 0.0047(14) 0.0027(14)
C16 0.0133(16) 0.0097(17) 0.0146(18) -0.0009(14) -0.0044(14) 0.0002(13)
C17 0.0174(17) 0.0077(16) 0.0100(17) 0.0049(13) -0.0014(13) 0.0007(13)
C18 0.0186(17) 0.0121(17) 0.0096(17) -0.0012(14) 0.0022(14) 0.0026(14)
C19 0.0095(16) 0.0119(17) 0.0184(18) -0.0020(14) -0.0024(14) 0.0023(13)
C20 0.0137(16) 0.0094(16) 0.0153(18) 0.0033(14) -0.0023(14) -0.0011(13)
C21 0.0161(17) 0.0143(17) 0.0120(18) 0.0007(14) 0.0003(14) 0.0010(14)
C22 0.0107(16) 0.0165(18) 0.0173(18) 0.0027(15) 0.0001(14) -0.0005(13)
C23 0.0124(16) 0.0138(17) 0.0127(17) -0.0013(14) 0.0028(13) 0.0015(13)
C24 0.0138(16) 0.0128(17) 0.0137(18) 0.0013(14) -0.0011(14) 0.0025(13)
C25 0.0188(18) 0.0150(18) 0.0196(19) 0.0011(15) 0.0004(15) 0.0062(15)
C26 0.0225(19) 0.0157(19) 0.031(2) 0.0015(16) -0.0041(16) -0.0016(15)
C27 0.0194(19) 0.021(2) 0.038(2) -0.0060(18) 0.0014(17) 0.0044(15)
C28 0.0132(16) 0.0081(16) 0.0132(17) -0.0001(13) -0.0021(13) 0.0040(13)
C29 0.0135(16) 0.0095(16) 0.0160(18) -0.0006(14) 0.0002(14) 0.0022(13)
C30 0.0116(16) 0.0192(18) 0.0123(18) -0.0018(14) 0.0018(13) -0.0002(14)
C31 0.0119(16) 0.0170(18) 0.0173(18) -0.0019(15) 0.0047(14) 0.0033(14)
C32 0.0108(16) 0.0107(17) 0.0190(19) -0.0004(14) -0.0018(14) 0.0023(13)
C33 0.0154(17) 0.0067(16) 0.0140(18) 0.0024(13) -0.0025(14) 0.0009(13)
C34 0.0153(17) 0.0195(19) 0.0104(17) 0.0006(15) -0.0017(14) 0.0066(15)
C35 0.027(2) 0.0170(19) 0.029(2) 0.0019(16) 0.0024(17) -0.0047(16)
C36 0.034(2) 0.022(2) 0.0165(19) -0.0017(16) 0.0048(16) 0.0052(16)
O20 0.0244(14) 0.0265(15) 0.060(2) -0.0159(15) -0.0016(14) -0.0028(12)
N31 0.0209(16) 0.0175(17) 0.045(2) 0.0049(15) 0.0048(15) 0.0009(13)
C40 0.042(3) 0.037(3) 0.041(3) -0.006(2) -0.006(2) 0.011(2)
C41 0.030(2) 0.0168(19) 0.033(2) 0.0035(17) -0.0028(18) 0.0017(16)
C42 0.025(2) 0.032(2) 0.040(3) 0.003(2) 0.0045(19) 0.0067(18)
O19 0.0168(13) 0.0282(15) 0.0268(15) -0.0092(12) -0.0010(11) 0.0000(11)
N30 0.0193(15) 0.0151(15) 0.0169(16) -0.0009(12) -0.0020(12) -0.0012(12)
C37 0.0227(19) 0.029(2) 0.024(2) -0.0011(17) 0.0042(16) -0.0074(16)
C38 0.0219(19) 0.034(2) 0.019(2) -0.0070(17) -0.0034(16) 0.0034(16)
C39 0.028(2) 0.0131(18) 0.0158(19) -0.0019(15) -0.0001(15) -0.0001(15)
O23 0.0179(12) 0.0209(13) 0.0252(14) 0.0006(11) 0.0005(11) -0.0014(10)
N32 0.0134(14) 0.0131(15) 0.0318(18) 0.0037(13) -0.0016(13) 0.0006(12)
C43 0.0198(19) 0.019(2) 0.059(3) -0.006(2) -0.0033(19) -0.0005(16)
C44 0.0204(19) 0.024(2) 0.044(3) 0.0159(19) 0.0057(18) 0.0019(16)
C45 0.0135(17) 0.0144(18) 0.027(2) 0.0059(16) -0.0049(15) 0.0033(14)
O1W 0.0306(15) 0.0362(18) 0.0459(19) -0.0106(14) -0.0031(14) 0.0064(13)

loop_
_atom_type_symbol
_atom_type_description
_atom_type_scat_dispersion_real
_atom_type_scat_dispersion_imag
_atom_type_scat_source
C C 0.0033 0.0016 'International Tables Vol C Tables 4.2.6.8 and 6.1.1.4'
H H 0.0000 0.0000 'International Tables Vol C Tables 4.2.6.8 and 6.1.1.4'
Cu Cu 0.3201 1.2651 'International Tables Vol C Tables 4.2.6.8 and 6.1.1.4'
F F 0.0171 0.0103 'International Tables Vol C Tables 4.2.6.8 and 6.1.1.4'
N N 0.0061 0.0033 'International Tables Vol C Tables 4.2.6.8 and 6.1.1.4'
O O 0.0106 0.0060 'International Tables Vol C Tables 4.2.6.8 and 6.1.1.4'

loop_
_geom_angle_atom_site_label_1
_geom_angle_atom_site_label_2
_geom_angle_atom_site_label_3
_geom_angle
N18 Cu1 N7 165.15(11)
N18 Cu1 N12 89.98(10)
N7 Cu1 N12 89.60(10)
N18 Cu1 O25 91.15(9)
N7 Cu1 O25 88.48(9)
N12 Cu1 O25 176.54(9)
N18 Cu1 F1 94.73(9)
N7 Cu1 F1 99.34(9)
N12 Cu1 F1 110.26(9)
O25 Cu1 F1 72.91(8)
N25 Cu2 N6 179.59(11)
N25 Cu2 N3 88.24(10)
N6 Cu2 N3 92.13(10)
N25 Cu2 O25 91.03(9)
N6 Cu2 O25 88.65(9)
N3 Cu2 O25 165.37(9)
N25 Cu2 O1 91.50(10)
N6 Cu2 O1 88.33(10)
N3 Cu2 O1 90.07(10)
O25 Cu2 O1 104.55(9)
N24 Cu3 N19 177.89(11)
N24 Cu3 O25 91.19(9)
N19 Cu3 O25 89.60(9)
N24 Cu3 N21 89.55(10)
N19 Cu3 N21 89.22(10)
O25 Cu3 N21 166.41(9)
N24 Cu3 O12 87.21(10)
N19 Cu3 O12 94.48(9)
O25 Cu3 O12 104.78(8)
N21 Cu3 O12 88.81(9)
N15 Cu4 N29 170.86(10)
N15 Cu4 N20 91.47(11)
N29 Cu4 N20 90.20(11)
N15 Cu4 O26 91.74(9)
N29 Cu4 O26 88.21(9)
N20 Cu4 O26 169.50(9)
N10 Cu5 N14 178.02(10)
N10 Cu5 N13 89.17(10)
N14 Cu5 N13 88.94(10)
N10 Cu5 O26 91.18(9)
N14 Cu5 O26 90.46(9)
N13 Cu5 O26 163.98(9)
N10 Cu5 O24 88.51(9)
N14 Cu5 O24 92.10(9)
N13 Cu5 O24 90.19(9)
O26 Cu5 O24 105.83(8)
N9 Cu6 N28 177.91(11)
N9 Cu6 N4 87.15(10)
N28 Cu6 N4 90.96(10)
N9 Cu6 O26 91.67(9)
N28 Cu6 O26 90.28(9)
N4 Cu6 O26 176.09(9)
C3A O1 Cu2 169.0(3)
C1 O1 Cu2 107.3(4)
C25 O12 Cu3 126.9(2)
C34 O24 Cu5 124.6(2)
Cu3 O25 Cu2 110.41(9)
Cu3 O25 Cu1 103.24(9)
Cu2 O25 Cu1 103.94(9)
Cu5 O26 Cu4 108.14(10)
Cu5 O26 Cu6 107.49(9)
Cu4 O26 Cu6 104.80(9)
C3 N1 C1 136.0(7)
C1A N1 C3A 122.1(4)
C1A N1 C2A 124.3(4)
C3A N1 C2A 113.6(4)
C3 N1 C2 115.6(6)
C1 N1 C2 108.4(6)
O13 N2 O14 123.4(3)
O13 N2 C8 119.4(3)
O14 N2 C8 117.1(3)
C7 N3 N4 108.5(3)
C7 N3 Cu2 132.0(2)
N4 N3 Cu2 118.85(19)
C9 N4 N3 108.3(2)
C9 N4 Cu6 128.7(2)
N3 N4 Cu6 121.63(19)
O16 N5 O15 124.5(3)
O16 N5 C5 118.0(3)
O15 N5 C5 117.4(3)
C4 N6 N7 109.0(2)
C4 N6 Cu2 133.4(2)
N7 N6 Cu2 117.68(18)
C6 N7 N6 108.4(3)
C6 N7 Cu1 132.6(2)
N6 N7 Cu1 118.50(18)
O17 N8 O18 123.8(3)
O17 N8 C11 117.9(3)
O18 N8 C11 118.3(3)
C10 N9 N10 108.4(2)
C10 N9 Cu6 132.8(2)
N10 N9 Cu6 118.82(18)
C12 N10 N9 108.7(3)
C12 N10 Cu5 131.9(2)
N9 N10 Cu5 117.78(18)
O22 N11 O21 124.3(3)
O22 N11 C14 117.8(3)
O21 N11 C14 117.9(3)
C13 N12 N13 107.9(2)
C13 N12 Cu1 132.3(2)
N13 N12 Cu1 118.84(18)
C15 N13 N12 108.9(2)
C15 N13 Cu5 130.8(2)
N12 N13 Cu5 120.24(18)
C19 N14 N15 108.3(3)
C19 N14 Cu5 131.9(2)
N15 N14 Cu5 119.78(19)
C21 N15 N14 108.7(3)
C21 N15 Cu4 133.1(2)
N14 N15 Cu4 117.98(19)
O9 N16 O8 122.7(3)
O9 N16 C20 118.4(3)
O8 N16 C20 118.9(3)
O10 N17 O11 123.4(3)
O10 N17 C17 118.9(3)
O11 N17 C17 117.7(3)
C16 N18 N19 108.5(2)
C16 N18 Cu1 134.4(2)
N19 N18 Cu1 116.99(19)
C18 N19 N18 108.6(2)
C18 N19 Cu3 131.6(2)
N18 N19 Cu3 117.86(19)
C22 N20 N21 108.4(2)
C22 N20 Cu4 128.8(2)
N21 N20 Cu4 121.96(18)
C24 N21 N20 108.8(2)
C24 N21 Cu3 128.3(2)
N20 N21 Cu3 122.81(18)
O7 N22 O6 123.7(3)
O7 N22 C23 118.3(3)
O6 N22 C23 118.1(3)
C25 N23 C27 120.5(3)
C25 N23 C26 120.9(3)
C27 N23 C26 118.5(3)
C31 N24 N25 108.4(3)
C31 N24 Cu3 131.4(2)
N25 N24 Cu3 120.21(18)
C33 N25 N24 108.6(2)
C33 N25 Cu2 131.9(2)
N24 N25 Cu2 119.48(19)
O2 N26 O3 123.9(3)
O2 N26 C32 118.5(3)
O3 N26 C32 117.7(3)
O4 N27 O5 123.6(3)
O4 N27 C29 118.4(3)
O5 N27 C29 118.0(3)
C28 N28 N29 108.7(2)
C28 N28 Cu6 132.6(2)
N29 N28 Cu6 117.64(19)
C30 N29 N28 108.6(2)
C30 N29 Cu4 134.3(2)
N28 N29 Cu4 116.60(18)
C34 N33 C35 122.0(3)
C34 N33 C36 121.6(3)
C35 N33 C36 116.5(3)
N1 C1 O1 112.0(6)
O1 C3A N1 116.9(4)
N6 C4 C5 107.7(3)
C4 C5 C6 106.7(3)
C4 C5 N5 128.3(3)
C6 C5 N5 125.0(3)
N7 C6 C5 108.2(3)
N3 C7 C8 108.3(3)
C9 C8 C7 106.7(3)
C9 C8 N2 125.9(3)
C7 C8 N2 127.1(3)
N4 C9 C8 108.2(3)
N9 C10 C11 108.5(3)
C12 C11 C10 106.0(3)
C12 C11 N8 127.0(3)
C10 C11 N8 126.9(3)
N10 C12 C11 108.5(3)
N12 C13 C14 108.4(3)
C13 C14 C15 106.5(3)
C13 C14 N11 127.8(3)
C15 C14 N11 125.7(3)
N13 C15 C14 108.2(3)
N18 C16 C17 108.2(3)
C18 C17 C16 106.5(3)
C18 C17 N17 126.3(3)
C16 C17 N17 127.2(3)
N19 C18 C17 108.3(3)
N14 C19 C20 108.3(3)
C19 C20 C21 106.2(3)
C19 C20 N16 126.2(3)
C21 C20 N16 127.4(3)
N15 C21 C20 108.5(3)
N20 C22 C23 108.3(3)
C22 C23 C24 106.6(3)
C22 C23 N22 127.3(3)
C24 C23 N22 126.1(3)
N21 C24 C23 107.9(3)
O12 C25 N23 124.8(3)
N28 C28 C29 108.0(3)
C30 C29 C28 106.6(3)
C30 C29 N27 126.9(3)
C28 C29 N27 126.6(3)
N29 C30 C29 108.2(3)
N24 C31 C32 108.6(3)
C31 C32 C33 106.2(3)
C31 C32 N26 126.6(3)
C33 C32 N26 127.2(3)
N25 C33 C32 108.2(3)
O24 C34 N33 124.6(3)
C42 N31 C40 120.5(4)
C42 N31 C41 122.3(3)
C40 N31 C41 116.9(3)
O20 C42 N31 126.7(4)
C39 N30 C38 121.5(3)
C39 N30 C37 121.4(3)
C38 N30 C37 117.1(3)
O19 C39 N30 125.3(3)
C45 N32 C43 120.5(3)
C45 N32 C44 121.0(3)
C43 N32 C44 118.5(3)
O23 C45 N32 125.6(3)

loop_
_geom_bond_atom_site_label_1
_geom_bond_atom_site_label_2
_geom_bond_distance
Cu1 N18 1.954(3)
Cu1 N7 1.968(3)
Cu1 N12 2.014(3)
Cu1 O25 2.063(2)
Cu1 F1 2.1828(19)
Cu2 N25 1.948(2)
Cu2 N6 1.950(2)
Cu2 N3 2.013(3)
Cu2 O25 2.026(2)
Cu2 O1 2.357(2)
Cu3 N24 1.953(3)
Cu3 N19 1.958(3)
Cu3 O25 2.0077(19)
Cu3 N21 2.016(2)
Cu3 O12 2.308(2)
Cu4 N15 1.953(3)
Cu4 N29 1.955(3)
Cu4 N20 2.024(3)
Cu4 O26 2.029(2)
Cu5 N10 1.963(3)
Cu5 N14 1.964(3)
Cu5 N13 2.008(2)
Cu5 O26 2.009(2)
Cu5 O24 2.308(2)
Cu6 N9 1.977(2)
Cu6 N28 1.978(2)
Cu6 N4 2.004(3)
Cu6 O26 2.036(2)
O1 C3A 1.232(5)
O1 C1 1.422(9)
O2 N26 1.228(3)
O3 N26 1.234(3)
O4 N27 1.227(3)
O5 N27 1.240(3)
O6 N22 1.232(3)
O7 N22 1.224(3)
O8 N16 1.236(3)
O9 N16 1.234(3)
O10 N17 1.232(3)
O11 N17 1.235(3)
O12 C25 1.237(4)
O13 N2 1.224(4)
O14 N2 1.240(4)
O15 N5 1.238(4)
O16 N5 1.231(4)
O17 N8 1.230(3)
O18 N8 1.235(3)
O21 N11 1.236(4)
O22 N11 1.234(4)
O24 C34 1.235(4)
N1 C3 1.283(9)
N1 C1 1.322(8)
N1 C1A 1.354(6)
N1 C3A 1.435(6)
N1 C2A 1.471(6)
N1 C2 1.637(9)
N2 C8 1.425(4)
N3 C7 1.324(4)
N3 N4 1.381(3)
N4 C9 1.334(4)
N5 C5 1.429(4)
N6 C4 1.332(4)
N6 N7 1.369(3)
N7 C6 1.325(4)
N8 C11 1.425(4)
N9 C10 1.332(4)
N9 N10 1.368(3)
N10 C12 1.330(4)
N11 C14 1.428(4)
N12 C13 1.336(4)
N12 N13 1.376(3)
N13 C15 1.324(4)
N14 C19 1.327(4)
N14 N15 1.374(3)
N15 C21 1.318(4)
N16 C20 1.420(4)
N17 C17 1.422(4)
N18 C16 1.330(4)
N18 N19 1.370(3)
N19 C18 1.334(4)
N20 C22 1.331(4)
N20 N21 1.372(3)
N21 C24 1.325(4)
N22 C23 1.427(4)
N23 C25 1.320(4)
N23 C27 1.449(4)
N23 C26 1.460(4)
N24 C31 1.321(4)
N24 N25 1.370(3)
N25 C33 1.327(4)
N26 C32 1.425(4)
N27 C29 1.425(4)
N28 C28 1.326(4)
N28 N29 1.375(3)
N29 C30 1.327(4)
N33 C34 1.326(4)
N33 C35 1.455(4)
N33 C36 1.456(4)
C4 C5 1.382(4)
C5 C6 1.387(4)
C7 C8 1.388(4)
C8 C9 1.380(4)
C10 C11 1.388(4)
C11 C12 1.384(4)
C13 C14 1.381(4)
C14 C15 1.385(4)
C16 C17 1.389(4)
C17 C18 1.379(4)
C19 C20 1.385(4)
C20 C21 1.385(4)
C22 C23 1.377(4)
C23 C24 1.392(4)
C28 C29 1.390(4)
C29 C30 1.383(4)
C31 C32 1.381(5)
C32 C33 1.382(4)
O20 C42 1.199(4)
N31 C42 1.309(5)
N31 C40 1.462(5)
N31 C41 1.474(5)
O19 C39 1.236(4)
N30 C39 1.332(4)
N30 C38 1.450(4)
N30 C37 1.459(4)
O23 C45 1.240(4)
N32 C45 1.319(4)
N32 C43 1.452(5)
N32 C44 1.453(4)
